data_1559567
loop_
_publ_author_name
'Zhang, Qiuyue'
'Li, Zilong'
'Han, Mingyang'
'Xiang, Junfeng'
'Solan, Gregory A.'
'Ma, Yanping'
'Liang, Tongling'
'Sun, Wen-Hua'

_publ_section_title
;
 Fluorinated cobalt catalysts and their use in forming narrowly dispersed
 polyethylene waxes of high linearity and incorporating vinyl
 functionality
;
_journal_issue 2
_journal_name_full 'Catalysis Science &amp; Technology'
_journal_page_first 656
_journal_page_last 670
_journal_paper_doi 10.1039/D0CY01917H
_journal_volume 11
_journal_year 2021
_chemical_formula_moiety 'C49 H38 Cl2 Co F5 N3'
_chemical_formula_sum 'C49 H38 Cl2 Co F5 N3'
_chemical_formula_weight 893.65
_space_group_crystal_system triclinic
_space_group_IT_number 2
_space_group_name_Hall '-P 1'
_space_group_name_H-M_alt 'P -1'
_atom_sites_solution_hydrogens geom
_atom_sites_solution_primary direct
_audit_creation_date 2019-02-25
_audit_creation_method
;
Olex2 1.2
(compiled 2017.08.10 svn.r3458 for OlexSys, GUI svn.r5381)
;
_audit_update_record
;
2020-08-18 deposited with the CCDC.	2020-11-10 downloaded from the CCDC.
;
_cell_angle_alpha 97.115(3)
_cell_angle_beta 92.063(4)
_cell_angle_gamma 98.641(4)
_cell_formula_units_Z 2
_cell_length_a 11.8773(6)
_cell_length_b 12.8721(5)
_cell_length_c 14.5308(6)
_cell_measurement_reflns_used 7061
_cell_measurement_temperature 170.00(10)
_cell_measurement_theta_max 28.0380
_cell_measurement_theta_min 3.5260
_cell_volume 2176.04(17)
_computing_cell_refinement 'CrysAlisPro 1.171.39.45i (Rigaku OD, 2018)'
_computing_data_collection 'CrysAlisPro 1.171.39.45i (Rigaku OD, 2018)'
_computing_data_reduction 'CrysAlisPro 1.171.39.45i (Rigaku OD, 2018)'
_computing_molecular_graphics 'Olex2 (Dolomanov et al., 2009)'
_computing_publication_material 'Olex2 (Dolomanov et al., 2009)'
_computing_structure_refinement 'ShelXL (Sheldrick, 2015)'
_computing_structure_solution 'SIR2004 (Burla et al., 2007)'
_diffrn_ambient_environment N~2~
_diffrn_ambient_temperature 170.00(10)
_diffrn_detector 'CCD plate'
_diffrn_measured_fraction_theta_full 0.996
_diffrn_measured_fraction_theta_max 0.872
_diffrn_measurement_details
;
List of Runs (angles in degrees, time in seconds):

  # Type    Start    End  Width  t~exp~   \w     \q     \k     \f   Frames
#--------------------------------------------------------------------------
  1  \w      5.00  32.00   0.50   12.00    --    5.00  45.00 120.00   54
  2  \w   -104.00 -46.00   0.50   12.00    --  -15.10  45.00  90.00  116
  3  \w   -103.00  -9.00   0.50   12.00    --  -15.10  45.00 150.00  188
  4  \w   -104.00  62.00   0.50   12.00    --  -15.10  45.00  30.00  332
  5  \w    -48.00 -21.00   0.50   12.00    --  -15.10  45.00 -19.23   54
  6  \w     18.00  64.00   0.50   12.00    --  -15.10  45.00 -19.23   92
  7  \w    -29.00  74.00   0.50   12.00    --  -15.10  45.00  90.00  206
  8  \w     -7.00  24.00   0.50   12.00    --  -15.10  45.00 150.00   62
  9  \w   -103.00 -49.00   0.50   12.00    --  -15.10  45.00 169.97  108
 10  \w     20.00  74.00   0.50   12.00    --  -15.10  45.00 179.70  108
;
_diffrn_measurement_device 'four-circle diffractometer'
_diffrn_measurement_device_type 'XtaLAB AFC10 (RCD3): fixed-chi single'
_diffrn_measurement_method '\w scans'
_diffrn_orient_matrix_type 'CrysAlisPro convention (1999,Acta A55,543-557)'
_diffrn_orient_matrix_UB_11 -0.0162110000
_diffrn_orient_matrix_UB_12 -0.0389990000
_diffrn_orient_matrix_UB_13 0.0295054000
_diffrn_orient_matrix_UB_21 0.0560050000
_diffrn_orient_matrix_UB_22 0.0095314000
_diffrn_orient_matrix_UB_23 0.0211128000
_diffrn_orient_matrix_UB_31 -0.0161465000
_diffrn_orient_matrix_UB_32 0.0393556000
_diffrn_orient_matrix_UB_33 0.0333329000
_diffrn_radiation_monochromator mirror
_diffrn_radiation_probe x-ray
_diffrn_radiation_type MoK\a
_diffrn_radiation_wavelength 0.71073
_diffrn_reflns_av_R_equivalents 0.0416
_diffrn_reflns_av_unetI/netI 0.0609
_diffrn_reflns_Laue_measured_fraction_full 0.996
_diffrn_reflns_Laue_measured_fraction_max 0.872
_diffrn_reflns_limit_h_max 16
_diffrn_reflns_limit_h_min -14
_diffrn_reflns_limit_k_max 18
_diffrn_reflns_limit_k_min -17
_diffrn_reflns_limit_l_max 20
_diffrn_reflns_limit_l_min -19
_diffrn_reflns_number 35166
_diffrn_reflns_point_group_measured_fraction_full 0.996
_diffrn_reflns_point_group_measured_fraction_max 0.872
_diffrn_reflns_theta_full 25.242
_diffrn_reflns_theta_max 30.862
_diffrn_reflns_theta_min 3.437
_diffrn_source 'Rotating-anode X-ray tube'
_diffrn_source_type 'Rigaku (Mo) X-ray Source'
_exptl_absorpt_coefficient_mu 0.576
_exptl_absorpt_correction_T_max 1.00000
_exptl_absorpt_correction_T_min 0.89332
_exptl_absorpt_correction_type multi-scan
_exptl_absorpt_process_details
;
CrysAlisPro 1.171.39.45i (Rigaku Oxford Diffraction, 2018)
Empirical absorption correction using spherical harmonics,
 implemented in SCALE3 ABSPACK scaling algorithm.
;
_exptl_crystal_colour 'light green'
_exptl_crystal_density_diffrn 1.364
_exptl_crystal_description block
_exptl_crystal_F_000 918
_exptl_crystal_size_max 0.32
_exptl_crystal_size_mid 0.251
_exptl_crystal_size_min 0.123
_refine_diff_density_max 0.569
_refine_diff_density_min -0.413
_refine_diff_density_rms 0.066
_refine_ls_extinction_method none
_refine_ls_goodness_of_fit_ref 1.021
_refine_ls_hydrogen_treatment constr
_refine_ls_matrix_type full
_refine_ls_number_parameters 545
_refine_ls_number_reflns 11961
_refine_ls_number_restraints 0
_refine_ls_restrained_S_all 1.021
_refine_ls_R_factor_all 0.1013
_refine_ls_R_factor_gt 0.0515
_refine_ls_shift/su_max 0.001
_refine_ls_shift/su_mean 0.000
_refine_ls_structure_factor_coef Fsqd
_refine_ls_weighting_details 'w=1/[\s^2^(Fo^2^)+(0.0557P)^2^+1.3076P] where P=(Fo^2^+2Fc^2^)/3'
_refine_ls_weighting_scheme calc
_refine_ls_wR_factor_gt 0.1174
_refine_ls_wR_factor_ref 0.1438
_reflns_Friedel_coverage 0.000
_reflns_number_gt 7274
_reflns_number_total 11961
_reflns_threshold_expression 'I > 2\s(I)'
_cod_data_source_file d0cy01917h2.cif
_cod_data_source_block Co1
_cod_depositor_comments 'Adding full bibliography for 1559567--1559568.cif.'
_cod_database_code 1559567
_shelx_shelxl_version_number 2017/1
_chemical_oxdiff_usercomment 'C H N Co Cl F'
_shelx_space_group_comment
;
The symmetry employed for this shelxl refinement is uniquely defined
by the following loop, which should always be used as a source of
symmetry information in preference to the above space-group names.
They are only intended as comments.
;
_reflns_odcompleteness_completeness 99.76
_reflns_odcompleteness_iscentric 1
_reflns_odcompleteness_theta 27.82
_olex2_refinement_description
;
1. Fixed Uiso
 At 1.2 times of:
  All C(H) groups
 At 1.5 times of:
  All C(H,H,H) groups
2.a Ternary CH refined with riding coordinates:
 C37(H37), C24(H24)
2.b Aromatic/amide H refined with riding coordinates:
 C22(H22), C20(H20), C5(H5), C6(H6), C4(H4), C36(H36), C45(H45), C35(H35),
 C43(H43), C32(H32), C42(H42), C46(H46), C30(H30), C39(H39), C49(H49), C14(H14),
  C13(H13), C26(H26), C12(H12), C29(H29), C48(H48), C40(H40), C33(H33), C27(H27)
2.c Idealised Me refined as rotating group:
 C1(H1A,H1B,H1C), C9(H9A,H9B,H9C), C16(H16A,H16B,H16C), C17(H17A,H17B,H17C)
;
_olex2_submission_special_instructions 'No special instructions were received'
_oxdiff_exptl_absorpt_empirical_details
;
Empirical correction (ABSPACK) includes:
- Absorption correction using spherical harmonics
- Frame scaling
;
_oxdiff_exptl_absorpt_empirical_full_max 1.258
_oxdiff_exptl_absorpt_empirical_full_min 0.856

loop_
_space_group_symop_operation_xyz
'x, y, z'
'-x, -y, -z'

loop_
_atom_site_label
_atom_site_type_symbol
_atom_site_fract_x
_atom_site_fract_y
_atom_site_fract_z
_atom_site_U_iso_or_equiv
_atom_site_adp_type
_atom_site_occupancy
_atom_site_site_symmetry_order
_atom_site_calc_flag
_atom_site_refinement_flags_posn
_atom_site_refinement_flags_adp
_atom_site_refinement_flags_occupancy
_atom_site_disorder_assembly
_atom_site_disorder_group
Co1 Co 0.39084(3) 0.73415(3) 0.49053(2) 0.03398(10) Uani 1 1 d . . . . .
Cl2 Cl 0.30644(6) 0.86848(6) 0.55916(5) 0.04774(18) Uani 1 1 d . . . . .
Cl1 Cl 0.27966(6) 0.58670(6) 0.42028(5) 0.05007(18) Uani 1 1 d . . . . .
F1 F 0.39377(14) 0.44936(11) 0.58340(11) 0.0471(4) Uani 1 1 d . . . . .
F3 F -0.09507(17) 0.92033(17) 0.87916(14) 0.0710(6) Uani 1 1 d . . . . .
F4 F -0.05117(17) -0.00360(14) 0.60042(14) 0.0704(6) Uani 1 1 d . . . . .
F5 F 0.18636(19) 0.36805(19) 1.17378(13) 0.0799(6) Uani 1 1 d . . . . .
N2 N 0.56381(17) 0.75901(15) 0.50833(14) 0.0317(4) Uani 1 1 d . . . . .
N1 N 0.45070(17) 0.80415(15) 0.36527(14) 0.0333(4) Uani 1 1 d . . . . .
F2 F 0.67001(18) 0.86581(19) 1.04621(15) 0.0871(7) Uani 1 1 d . . . . .
N3 N 0.42852(17) 0.66387(15) 0.62011(14) 0.0312(4) Uani 1 1 d . . . . .
C3 C 0.6267(2) 0.80717(18) 0.44652(16) 0.0318(5) Uani 1 1 d . . . . .
C7 C 0.6149(2) 0.72382(18) 0.57952(17) 0.0318(5) Uani 1 1 d . . . . .
C22 C 0.2463(2) 0.42741(19) 0.68536(18) 0.0371(6) Uani 1 1 d . . . . .
H22 H 0.235964 0.354586 0.667258 0.045 Uiso 1 1 calc R . . . .
C8 C 0.5353(2) 0.66893(18) 0.64142(17) 0.0325(5) Uani 1 1 d . . . . .
C21 C 0.1796(2) 0.47074(18) 0.75165(17) 0.0344(5) Uani 1 1 d . . . . .
C20 C 0.2001(2) 0.58057(19) 0.77711(18) 0.0361(5) Uani 1 1 d . . . . .
H20 H 0.156642 0.610258 0.822264 0.043 Uiso 1 1 calc R . . . .
C2 C 0.5588(2) 0.83192(18) 0.36539(17) 0.0330(5) Uani 1 1 d . . . . .
C5 C 0.7986(2) 0.7870(2) 0.52822(18) 0.0377(6) Uani 1 1 d . . . . .
H5 H 0.877825 0.796345 0.534716 0.045 Uiso 1 1 calc R . . . .
C18 C 0.3468(2) 0.60239(18) 0.66982(16) 0.0317(5) Uani 1 1 d . . . . .
C19 C 0.2826(2) 0.64725(18) 0.73792(17) 0.0328(5) Uani 1 1 d . . . . .
C44 C 0.1179(2) 0.40061(18) 0.89991(18) 0.0342(5) Uani 1 1 d . . . . .
C31 C 0.2010(2) 0.81031(18) 0.80306(17) 0.0359(5) Uani 1 1 d . . . . .
C6 C 0.7331(2) 0.73451(19) 0.59032(18) 0.0362(5) Uani 1 1 d . . . . .
H6 H 0.767572 0.706918 0.638349 0.043 Uiso 1 1 calc R . . . .
C37 C 0.0873(2) 0.40422(19) 0.79815(17) 0.0344(5) Uani 1 1 d . . . . .
H37 H 0.020156 0.440017 0.796643 0.041 Uiso 1 1 calc R . . . .
C23 C 0.3278(2) 0.49332(19) 0.64682(18) 0.0366(6) Uani 1 1 d . . . . .
C10 C 0.3782(2) 0.81348(19) 0.28638(17) 0.0336(5) Uani 1 1 d . . . . .
C25 C 0.4070(2) 0.79013(19) 0.84446(17) 0.0352(5) Uani 1 1 d . . . . .
C4 C 0.7449(2) 0.82544(19) 0.45642(18) 0.0365(5) Uani 1 1 d . . . . .
H4 H 0.787435 0.862997 0.415356 0.044 Uiso 1 1 calc R . . . .
C36 C 0.1054(2) 0.7941(2) 0.74183(19) 0.0419(6) Uani 1 1 d . . . . .
H36 H 0.108444 0.757900 0.682691 0.050 Uiso 1 1 calc R . . . .
C24 C 0.3083(2) 0.76617(18) 0.77153(17) 0.0346(5) Uani 1 1 d . . . . .
H24 H 0.333722 0.801131 0.718044 0.042 Uiso 1 1 calc R . . . .
C1 C 0.6215(2) 0.8798(2) 0.28972(19) 0.0412(6) Uani 1 1 d . . . . .
H1A H 0.671354 0.833003 0.263737 0.062 Uiso 1 1 calc GR . . . .
H1B H 0.665724 0.946664 0.314678 0.062 Uiso 1 1 calc GR . . . .
H1C H 0.567849 0.890365 0.242116 0.062 Uiso 1 1 calc GR . . . .
C38 C 0.0506(2) 0.29320(19) 0.74623(18) 0.0360(5) Uani 1 1 d . . . . .
C9 C 0.5862(2) 0.6253(2) 0.72039(19) 0.0412(6) Uani 1 1 d . . . . .
H9A H 0.526491 0.592973 0.755208 0.062 Uiso 1 1 calc GR . . . .
H9B H 0.633453 0.681550 0.759977 0.062 Uiso 1 1 calc GR . . . .
H9C H 0.631593 0.573177 0.696971 0.062 Uiso 1 1 calc GR . . . .
C15 C 0.3272(2) 0.9049(2) 0.28525(19) 0.0406(6) Uani 1 1 d . . . . .
C45 C 0.0312(2) 0.3763(2) 0.95880(19) 0.0426(6) Uani 1 1 d . . . . .
H45 H -0.044233 0.367965 0.935947 0.051 Uiso 1 1 calc R . . . .
C35 C 0.0064(3) 0.8306(2) 0.7672(2) 0.0470(7) Uani 1 1 d . . . . .
H35 H -0.057533 0.818641 0.726176 0.056 Uiso 1 1 calc R . . . .
C11 C 0.3574(2) 0.7285(2) 0.21543(18) 0.0387(6) Uani 1 1 d . . . . .
C43 C 0.0927(2) 0.2053(2) 0.77190(19) 0.0391(6) Uani 1 1 d . . . . .
H43 H 0.143985 0.213471 0.823124 0.047 Uiso 1 1 calc R . . . .
C32 C 0.1959(3) 0.8674(2) 0.88922(19) 0.0448(6) Uani 1 1 d . . . . .
H32 H 0.259726 0.880569 0.930410 0.054 Uiso 1 1 calc R . . . .
C42 C 0.0592(2) 0.1052(2) 0.7220(2) 0.0445(7) Uani 1 1 d . . . . .
H42 H 0.088316 0.046508 0.738580 0.053 Uiso 1 1 calc R . . . .
C46 C 0.0537(3) 0.3643(2) 1.0502(2) 0.0490(7) Uani 1 1 d . . . . .
H46 H -0.005374 0.346805 1.088542 0.059 Uiso 1 1 calc R . . . .
C30 C 0.4140(2) 0.7306(2) 0.91702(19) 0.0441(6) Uani 1 1 d . . . . .
H30 H 0.357995 0.672485 0.920234 0.053 Uiso 1 1 calc R . . . .
C39 C -0.0269(2) 0.2783(2) 0.6705(2) 0.0449(6) Uani 1 1 d . . . . .
H39 H -0.056533 0.336138 0.652732 0.054 Uiso 1 1 calc R . . . .
C47 C 0.1647(3) 0.3785(2) 1.0831(2) 0.0515(7) Uani 1 1 d . . . . .
C49 C 0.2292(2) 0.4141(2) 0.9368(2) 0.0463(7) Uani 1 1 d . . . . .
H49 H 0.288936 0.431012 0.898967 0.056 Uiso 1 1 calc R . . . .
C14 C 0.2492(2) 0.9056(2) 0.2121(2) 0.0481(7) Uani 1 1 d . . . . .
H14 H 0.213664 0.964887 0.209459 0.058 Uiso 1 1 calc R . . . .
C41 C -0.0173(3) 0.0956(2) 0.6485(2) 0.0493(7) Uani 1 1 d . . . . .
C13 C 0.2232(2) 0.8208(3) 0.1432(2) 0.0528(8) Uani 1 1 d . . . . .
H13 H 0.168566 0.822188 0.096099 0.063 Uiso 1 1 calc R . . . .
C26 C 0.4920(3) 0.8762(2) 0.8423(2) 0.0508(7) Uani 1 1 d . . . . .
H26 H 0.489494 0.917632 0.794390 0.061 Uiso 1 1 calc R . . . .
C12 C 0.2783(2) 0.7334(2) 0.1442(2) 0.0481(7) Uani 1 1 d . . . . .
H12 H 0.261974 0.677273 0.096395 0.058 Uiso 1 1 calc R . . . .
C16 C 0.4211(3) 0.6352(2) 0.2152(2) 0.0508(7) Uani 1 1 d . . . . .
H16A H 0.500074 0.657499 0.205253 0.076 Uiso 1 1 calc GR . . . .
H16B H 0.389024 0.580470 0.166284 0.076 Uiso 1 1 calc GR . . . .
H16C H 0.414742 0.608281 0.273826 0.076 Uiso 1 1 calc GR . . . .
C34 C 0.0038(3) 0.8852(2) 0.8544(2) 0.0499(7) Uani 1 1 d . . . . .
C17 C 0.3568(3) 0.9980(2) 0.3596(2) 0.0533(8) Uani 1 1 d . . . . .
H17A H 0.334704 0.977313 0.418362 0.080 Uiso 1 1 calc GR . . . .
H17B H 0.317098 1.054277 0.345344 0.080 Uiso 1 1 calc GR . . . .
H17C H 0.437520 1.022093 0.362522 0.080 Uiso 1 1 calc GR . . . .
C29 C 0.5024(3) 0.7552(3) 0.9850(2) 0.0542(8) Uani 1 1 d . . . . .
H29 H 0.506338 0.714324 1.033174 0.065 Uiso 1 1 calc R . . . .
C48 C 0.2539(3) 0.4029(3) 1.0290(2) 0.0547(8) Uani 1 1 d . . . . .
H48 H 0.328821 0.411763 1.052972 0.066 Uiso 1 1 calc R . . . .
C40 C -0.0613(3) 0.1788(3) 0.6206(2) 0.0527(7) Uani 1 1 d . . . . .
H40 H -0.113063 0.169284 0.569540 0.063 Uiso 1 1 calc R . . . .
C33 C 0.0965(3) 0.9057(3) 0.9154(2) 0.0553(8) Uani 1 1 d . . . . .
H33 H 0.093517 0.944408 0.973448 0.066 Uiso 1 1 calc R . . . .
C28 C 0.5833(3) 0.8411(3) 0.9794(2) 0.0607(8) Uani 1 1 d . . . . .
C27 C 0.5803(3) 0.9020(3) 0.9095(3) 0.0668(9) Uani 1 1 d . . . . .
H27 H 0.636744 0.959992 0.907012 0.080 Uiso 1 1 calc R . . . .

loop_
_atom_site_aniso_label
_atom_site_aniso_U_11
_atom_site_aniso_U_22
_atom_site_aniso_U_33
_atom_site_aniso_U_23
_atom_site_aniso_U_13
_atom_site_aniso_U_12
Co1 0.03221(18) 0.03628(19) 0.03330(19) 0.00495(14) 0.00307(13) 0.00428(14)
Cl2 0.0594(4) 0.0539(4) 0.0364(3) 0.0087(3) 0.0081(3) 0.0260(3)
Cl1 0.0481(4) 0.0499(4) 0.0458(4) 0.0005(3) 0.0024(3) -0.0080(3)
F1 0.0549(10) 0.0328(8) 0.0537(10) -0.0011(7) 0.0224(8) 0.0084(7)
F3 0.0665(12) 0.0898(14) 0.0678(13) 0.0102(11) 0.0070(10) 0.0474(11)
F4 0.0763(13) 0.0525(11) 0.0700(13) -0.0113(9) 0.0057(10) -0.0142(9)
F5 0.0811(14) 0.1158(18) 0.0440(11) 0.0180(11) -0.0090(10) 0.0162(13)
N2 0.0356(10) 0.0275(10) 0.0314(11) 0.0018(8) 0.0032(8) 0.0046(8)
N1 0.0344(11) 0.0300(10) 0.0361(11) 0.0047(8) 0.0024(9) 0.0070(8)
F2 0.0677(13) 0.1111(18) 0.0715(14) 0.0093(13) -0.0209(11) -0.0130(12)
N3 0.0361(11) 0.0267(10) 0.0305(10) 0.0027(8) 0.0050(8) 0.0044(8)
C3 0.0356(12) 0.0273(11) 0.0323(12) 0.0003(9) 0.0044(10) 0.0064(10)
C7 0.0365(13) 0.0248(11) 0.0332(12) 0.0005(9) 0.0032(10) 0.0046(10)
C22 0.0420(14) 0.0262(12) 0.0427(14) 0.0033(10) 0.0049(11) 0.0042(10)
C8 0.0390(13) 0.0253(11) 0.0333(13) 0.0019(9) 0.0045(10) 0.0062(10)
C21 0.0365(13) 0.0287(12) 0.0390(14) 0.0079(10) 0.0036(11) 0.0052(10)
C20 0.0404(14) 0.0323(13) 0.0373(14) 0.0063(10) 0.0089(11) 0.0085(11)
C2 0.0402(13) 0.0256(11) 0.0337(13) 0.0025(9) 0.0060(10) 0.0064(10)
C5 0.0337(13) 0.0382(13) 0.0384(14) -0.0037(11) 0.0000(11) 0.0047(11)
C18 0.0368(13) 0.0269(11) 0.0313(12) 0.0058(9) 0.0022(10) 0.0036(10)
C19 0.0395(13) 0.0279(12) 0.0316(12) 0.0048(9) 0.0055(10) 0.0063(10)
C44 0.0359(13) 0.0273(12) 0.0397(14) 0.0048(10) 0.0027(11) 0.0050(10)
C31 0.0469(15) 0.0280(12) 0.0340(13) 0.0063(10) 0.0036(11) 0.0072(11)
C6 0.0350(13) 0.0333(13) 0.0392(14) 0.0010(10) -0.0013(11) 0.0055(10)
C37 0.0326(12) 0.0332(12) 0.0387(14) 0.0076(10) 0.0049(10) 0.0061(10)
C23 0.0397(14) 0.0316(12) 0.0402(14) 0.0045(10) 0.0112(11) 0.0094(11)
C10 0.0333(12) 0.0384(13) 0.0312(12) 0.0099(10) 0.0048(10) 0.0070(10)
C25 0.0399(13) 0.0285(12) 0.0372(14) 0.0022(10) 0.0107(11) 0.0047(10)
C4 0.0351(13) 0.0343(13) 0.0388(14) 0.0025(10) 0.0071(11) 0.0017(10)
C36 0.0547(16) 0.0342(13) 0.0367(14) 0.0038(11) 0.0002(12) 0.0078(12)
C24 0.0445(14) 0.0275(12) 0.0315(13) 0.0035(9) 0.0080(11) 0.0037(10)
C1 0.0397(14) 0.0422(14) 0.0433(15) 0.0123(12) 0.0082(12) 0.0051(11)
C38 0.0333(13) 0.0333(13) 0.0414(14) 0.0097(11) 0.0071(11) 0.0004(10)
C9 0.0428(14) 0.0417(14) 0.0413(15) 0.0129(11) 0.0022(12) 0.0078(12)
C15 0.0459(15) 0.0402(14) 0.0410(15) 0.0163(11) 0.0113(12) 0.0125(12)
C45 0.0390(14) 0.0445(15) 0.0461(16) 0.0112(12) 0.0050(12) 0.0070(12)
C35 0.0517(17) 0.0419(15) 0.0483(17) 0.0072(13) -0.0043(13) 0.0113(13)
C11 0.0429(14) 0.0393(14) 0.0343(13) 0.0074(11) 0.0057(11) 0.0051(11)
C43 0.0376(13) 0.0362(13) 0.0432(15) 0.0076(11) 0.0047(11) 0.0024(11)
C32 0.0519(16) 0.0457(15) 0.0389(15) 0.0011(12) -0.0004(12) 0.0188(13)
C42 0.0427(15) 0.0309(13) 0.0597(18) 0.0090(12) 0.0145(13) -0.0002(11)
C46 0.0469(16) 0.0582(18) 0.0456(17) 0.0130(14) 0.0117(13) 0.0136(14)
C30 0.0442(15) 0.0459(15) 0.0414(15) 0.0093(12) 0.0057(12) 0.0011(12)
C39 0.0399(14) 0.0448(15) 0.0495(16) 0.0145(13) -0.0017(12) -0.0007(12)
C47 0.0588(19) 0.0569(18) 0.0386(16) 0.0062(13) -0.0051(14) 0.0107(15)
C49 0.0358(14) 0.0499(16) 0.0525(17) 0.0093(13) 0.0039(12) 0.0020(12)
C14 0.0453(16) 0.0566(18) 0.0516(17) 0.0273(14) 0.0124(13) 0.0191(13)
C41 0.0477(16) 0.0420(16) 0.0516(17) -0.0011(13) 0.0116(14) -0.0098(13)
C13 0.0405(15) 0.076(2) 0.0460(17) 0.0260(16) 0.0000(13) 0.0089(15)
C26 0.0576(18) 0.0422(15) 0.0491(17) 0.0095(13) 0.0034(14) -0.0067(13)
C12 0.0461(16) 0.0588(18) 0.0368(15) 0.0082(13) 0.0002(12) -0.0018(14)
C16 0.075(2) 0.0396(15) 0.0397(15) 0.0015(12) 0.0050(14) 0.0163(14)
C34 0.0551(18) 0.0524(17) 0.0505(17) 0.0132(14) 0.0089(14) 0.0283(14)
C17 0.073(2) 0.0367(15) 0.0573(19) 0.0125(13) 0.0184(16) 0.0219(14)
C29 0.0593(19) 0.0620(19) 0.0410(16) 0.0114(14) 0.0031(14) 0.0041(16)
C48 0.0451(16) 0.064(2) 0.0537(19) 0.0094(15) -0.0089(14) 0.0059(14)
C40 0.0461(16) 0.0604(19) 0.0458(17) 0.0063(14) -0.0027(13) -0.0083(14)
C33 0.069(2) 0.0623(19) 0.0396(16) 0.0010(14) 0.0027(15) 0.0328(17)
C28 0.0543(19) 0.075(2) 0.0486(18) 0.0015(16) -0.0016(15) 0.0013(17)
C27 0.062(2) 0.062(2) 0.068(2) 0.0112(17) 0.0016(17) -0.0183(17)

loop_
_atom_type_symbol
_atom_type_description
_atom_type_scat_dispersion_real
_atom_type_scat_dispersion_imag
_atom_type_scat_source
C C 0.0033 0.0016 'International Tables Vol C Tables 4.2.6.8 and 6.1.1.4'
H H 0.0000 0.0000 'International Tables Vol C Tables 4.2.6.8 and 6.1.1.4'
Cl Cl 0.1484 0.1585 'International Tables Vol C Tables 4.2.6.8 and 6.1.1.4'
Co Co 0.3494 0.9721 'International Tables Vol C Tables 4.2.6.8 and 6.1.1.4'
F F 0.0171 0.0103 'International Tables Vol C Tables 4.2.6.8 and 6.1.1.4'
N N 0.0061 0.0033 'International Tables Vol C Tables 4.2.6.8 and 6.1.1.4'

loop_
_geom_angle_atom_site_label_1
_geom_angle_atom_site_label_2
_geom_angle_atom_site_label_3
_geom_angle
_geom_angle_site_symmetry_1
_geom_angle_site_symmetry_3
_geom_angle_publ_flag
Cl1 Co1 Cl2 118.74(3) . . ?
N2 Co1 Cl2 114.21(6) . . ?
N2 Co1 Cl1 126.91(6) . . ?
N2 Co1 N1 75.42(8) . . ?
N2 Co1 N3 74.95(8) . . ?
N1 Co1 Cl2 99.49(5) . . ?
N1 Co1 Cl1 99.03(6) . . ?
N1 Co1 N3 149.95(8) . . ?
N3 Co1 Cl2 97.07(5) . . ?
N3 Co1 Cl1 94.69(5) . . ?
C3 N2 Co1 119.65(16) . . ?
C3 N2 C7 120.1(2) . . ?
C7 N2 Co1 120.22(16) . . ?
C2 N1 Co1 114.61(16) . . ?
C2 N1 C10 120.7(2) . . ?
C10 N1 Co1 124.64(15) . . ?
C8 N3 Co1 114.31(16) . . ?
C8 N3 C18 119.1(2) . . ?
C18 N3 Co1 125.82(15) . . ?
N2 C3 C2 114.3(2) . . ?
N2 C3 C4 121.2(2) . . ?
C4 C3 C2 124.4(2) . . ?
N2 C7 C8 114.6(2) . . ?
N2 C7 C6 121.4(2) . . ?
C6 C7 C8 123.9(2) . . ?
C23 C22 C21 119.1(2) . . ?
N3 C8 C7 115.8(2) . . ?
N3 C8 C9 126.7(2) . . ?
C9 C8 C7 117.5(2) . . ?
C22 C21 C20 117.9(2) . . ?
C22 C21 C37 122.9(2) . . ?
C20 C21 C37 119.1(2) . . ?
C19 C20 C21 122.9(2) . . ?
N1 C2 C3 115.8(2) . . ?
N1 C2 C1 125.7(2) . . ?
C1 C2 C3 118.4(2) . . ?
C4 C5 C6 119.3(2) . . ?
C19 C18 N3 123.2(2) . . ?
C23 C18 N3 118.5(2) . . ?
C23 C18 C19 118.3(2) . . ?
C20 C19 C18 118.3(2) . . ?
C20 C19 C24 121.7(2) . . ?
C18 C19 C24 119.9(2) . . ?
C45 C44 C37 119.0(2) . . ?
C45 C44 C49 117.4(2) . . ?
C49 C44 C37 123.4(2) . . ?
C36 C31 C24 118.9(2) . . ?
C32 C31 C36 118.4(3) . . ?
C32 C31 C24 122.7(2) . . ?
C5 C6 C7 118.8(2) . . ?
C21 C37 C38 113.4(2) . . ?
C44 C37 C21 112.7(2) . . ?
C44 C37 C38 111.3(2) . . ?
F1 C23 C22 118.3(2) . . ?
F1 C23 C18 118.3(2) . . ?
C22 C23 C18 123.4(2) . . ?
C15 C10 N1 119.3(2) . . ?
C11 C10 N1 118.2(2) . . ?
C11 C10 C15 122.5(2) . . ?
C30 C25 C24 122.2(2) . . ?
C30 C25 C26 117.3(3) . . ?
C26 C25 C24 120.5(2) . . ?
C5 C4 C3 119.1(2) . . ?
C35 C36 C31 121.2(3) . . ?
C19 C24 C31 111.7(2) . . ?
C25 C24 C19 110.5(2) . . ?
C25 C24 C31 113.7(2) . . ?
C43 C38 C37 122.2(2) . . ?
C39 C38 C37 119.6(2) . . ?
C39 C38 C43 118.2(2) . . ?
C10 C15 C17 121.3(2) . . ?
C14 C15 C10 117.0(3) . . ?
C14 C15 C17 121.6(3) . . ?
C46 C45 C44 121.8(3) . . ?
C34 C35 C36 118.7(3) . . ?
C10 C11 C16 121.0(2) . . ?
C12 C11 C10 117.9(3) . . ?
C12 C11 C16 121.2(3) . . ?
C38 C43 C42 120.9(3) . . ?
C31 C32 C33 120.9(3) . . ?
C41 C42 C43 118.1(3) . . ?
C47 C46 C45 118.4(3) . . ?
C25 C30 C29 121.8(3) . . ?
C38 C39 C40 121.4(3) . . ?
F5 C47 C46 118.1(3) . . ?
F5 C47 C48 119.2(3) . . ?
C48 C47 C46 122.7(3) . . ?
C44 C49 C48 121.7(3) . . ?
C13 C14 C15 121.7(3) . . ?
C42 C41 F4 117.8(3) . . ?
C40 C41 F4 118.8(3) . . ?
C40 C41 C42 123.4(3) . . ?
C14 C13 C12 120.0(3) . . ?
C27 C26 C25 121.7(3) . . ?
C13 C12 C11 120.8(3) . . ?
F3 C34 C35 118.2(3) . . ?
C33 C34 F3 119.8(3) . . ?
C33 C34 C35 122.0(3) . . ?
C28 C29 C30 118.2(3) . . ?
C47 C48 C49 117.9(3) . . ?
C41 C40 C39 118.1(3) . . ?
C34 C33 C32 118.8(3) . . ?
F2 C28 C29 118.4(3) . . ?
C27 C28 F2 119.3(3) . . ?
C27 C28 C29 122.2(3) . . ?
C28 C27 C26 118.8(3) . . ?

loop_
_geom_bond_atom_site_label_1
_geom_bond_atom_site_label_2
_geom_bond_distance
_geom_bond_site_symmetry_2
_geom_bond_publ_flag
Co1 Cl2 2.2704(7) . ?
Co1 Cl1 2.2490(7) . ?
Co1 N2 2.033(2) . ?
Co1 N1 2.222(2) . ?
Co1 N3 2.247(2) . ?
F1 C23 1.356(3) . ?
F3 C34 1.365(3) . ?
F4 C41 1.373(3) . ?
F5 C47 1.361(3) . ?
N2 C3 1.340(3) . ?
N2 C7 1.341(3) . ?
N1 C2 1.280(3) . ?
N1 C10 1.436(3) . ?
F2 C28 1.363(4) . ?
N3 C8 1.285(3) . ?
N3 C18 1.432(3) . ?
C3 C2 1.497(3) . ?
C3 C4 1.387(3) . ?
C7 C8 1.490(3) . ?
C7 C6 1.391(3) . ?
C22 C21 1.386(4) . ?
C22 C23 1.371(3) . ?
C8 C9 1.487(3) . ?
C21 C20 1.398(3) . ?
C21 C37 1.519(3) . ?
C20 C19 1.389(3) . ?
C2 C1 1.494(3) . ?
C5 C6 1.386(4) . ?
C5 C4 1.384(4) . ?
C18 C19 1.393(3) . ?
C18 C23 1.385(3) . ?
C19 C24 1.529(3) . ?
C44 C37 1.518(3) . ?
C44 C45 1.387(4) . ?
C44 C49 1.387(4) . ?
C31 C36 1.391(4) . ?
C31 C24 1.534(4) . ?
C31 C32 1.379(4) . ?
C37 C38 1.524(3) . ?
C10 C15 1.404(4) . ?
C10 C11 1.393(4) . ?
C25 C24 1.521(4) . ?
C25 C30 1.386(4) . ?
C25 C26 1.387(4) . ?
C36 C35 1.377(4) . ?
C38 C43 1.390(4) . ?
C38 C39 1.384(4) . ?
C15 C14 1.386(4) . ?
C15 C17 1.501(4) . ?
C45 C46 1.377(4) . ?
C35 C34 1.374(4) . ?
C11 C12 1.387(4) . ?
C11 C16 1.513(4) . ?
C43 C42 1.392(4) . ?
C32 C33 1.394(4) . ?
C42 C41 1.359(4) . ?
C46 C47 1.364(4) . ?
C30 C29 1.388(4) . ?
C39 C40 1.388(4) . ?
C47 C48 1.364(4) . ?
C49 C48 1.389(4) . ?
C14 C13 1.376(4) . ?
C41 C40 1.358(4) . ?
C13 C12 1.385(4) . ?
C26 C27 1.380(4) . ?
C34 C33 1.360(4) . ?
C29 C28 1.364(4) . ?
C28 C27 1.361(5) . ?
